data_4509577
loop_
_publ_author_name
'Kanoo, Prakash'
'K. L., Gurunatha'
'Maji, Tapas Kumar'

_publ_section_title
;
 Temperature-Controlled Synthesis of Metal-Organic Coordination Polymers:
 Crystal Structure, Supramolecular Isomerism, and Porous Property
;
_journal_issue 9
_journal_name_full 'Crystal Growth &amp; Design'
_journal_page_first 4147
_journal_paper_doi 10.1021/cg900386q
_journal_volume 9
_journal_year 2009
_chemical_formula_moiety 'C10 H16 N2 Ni O4, 2(C5 H3 O3 S), 4(H2 O)'
_chemical_formula_sum 'C20 H30 N2 Ni O14 S2'
_chemical_formula_weight 645.29
_chemical_name_systematic
;
 ?
;
_space_group_IT_number 14
_symmetry_cell_setting monoclinic
_symmetry_space_group_name_Hall '-P 2yn'
_symmetry_space_group_name_H-M 'P 1 21/n 1'
_atom_sites_solution_hydrogens geom
_atom_sites_solution_primary direct
_atom_sites_solution_secondary difmap
_audit_creation_method SHELXL-97
_cell_angle_alpha 90.00
_cell_angle_beta 98.114(2)
_cell_angle_gamma 90.00
_cell_formula_units_Z 2
_cell_length_a 7.8267(2)
_cell_length_b 11.3064(3)
_cell_length_c 15.6709(5)
_cell_measurement_temperature 293(2)
_cell_volume 1372.86(7)
_computing_cell_refinement SMART
_computing_data_collection 'SMART (Bruker,2000)'
_computing_data_reduction 'SAINT (Bruker,2000)'
_computing_molecular_graphics 'Mercury 1.4.1'
_computing_publication_material 'PLATON (Spek, 2003)'
_computing_structure_refinement 'SHELXL-97 (Sheldrick, 1997)'
_computing_structure_solution 'SIR-92 (Altomare et al. 1994)'
_diffrn_ambient_temperature 293(2)
_diffrn_measured_fraction_theta_full 0.996
_diffrn_measured_fraction_theta_max 0.996
_diffrn_radiation_monochromator graphite
_diffrn_radiation_source 'fine-focus sealed tube'
_diffrn_radiation_type MoK\a
_diffrn_radiation_wavelength 0.71073
_diffrn_reflns_av_R_equivalents 0.0389
_diffrn_reflns_av_sigmaI/netI 0.0434
_diffrn_reflns_limit_h_max 9
_diffrn_reflns_limit_h_min -10
_diffrn_reflns_limit_k_max 13
_diffrn_reflns_limit_k_min -14
_diffrn_reflns_limit_l_max 20
_diffrn_reflns_limit_l_min -20
_diffrn_reflns_number 11828
_diffrn_reflns_theta_full 27.91
_diffrn_reflns_theta_max 27.91
_diffrn_reflns_theta_min 2.23
_exptl_absorpt_coefficient_mu 0.929
_exptl_absorpt_correction_T_max 0.9912
_exptl_absorpt_correction_T_min 0.8678
_exptl_absorpt_correction_type empirical
_exptl_absorpt_process_details SADABS
_exptl_crystal_colour 'light blue'
_exptl_crystal_density_diffrn 1.561
_exptl_crystal_density_method 'not measured'
_exptl_crystal_description 'Square block'
_exptl_crystal_F_000 672
_exptl_crystal_size_max 0.12
_exptl_crystal_size_mid 0.08
_exptl_crystal_size_min 0.06
_refine_diff_density_max 0.411
_refine_diff_density_min -0.463
_refine_diff_density_rms 0.096
_refine_ls_extinction_method none
_refine_ls_goodness_of_fit_ref 1.012
_refine_ls_hydrogen_treatment mixed
_refine_ls_matrix_type full
_refine_ls_number_parameters 234
_refine_ls_number_reflns 3274
_refine_ls_number_restraints 9
_refine_ls_restrained_S_all 1.011
_refine_ls_R_factor_all 0.0653
_refine_ls_R_factor_gt 0.0395
_refine_ls_shift/su_max 0.000
_refine_ls_shift/su_mean 0.000
_refine_ls_structure_factor_coef Fsqd
_refine_ls_weighting_details 'calc w=1/[\s^2^(Fo^2^)+(0.0720P)^2^+0.1910P] where P=(Fo^2^+2Fc^2^)/3'
_refine_ls_weighting_scheme calc
_refine_ls_wR_factor_gt 0.1026
_refine_ls_wR_factor_ref 0.1256
_reflns_number_gt 2344
_reflns_number_total 3274
_reflns_threshold_expression >2sigma(I)
_cod_data_source_file cg900386qsup1.cif
_cod_data_source_block complex1
_cod_original_sg_symbol_H-M P21/n
_cod_database_code 4509577

loop_
_symmetry_equiv_pos_as_xyz
'x, y, z'
'-x+1/2, y+1/2, -z+1/2'
'-x, -y, -z'
'x-1/2, -y-1/2, z-1/2'

loop_
_atom_site_label
_atom_site_type_symbol
_atom_site_fract_x
_atom_site_fract_y
_atom_site_fract_z
_atom_site_U_iso_or_equiv
_atom_site_adp_type
_atom_site_occupancy
_atom_site_symmetry_multiplicity
_atom_site_calc_flag
_atom_site_refinement_flags
C1 C 0.5538(4) 0.2518(2) 0.43502(18) 0.0372(6) Uani 1 1 d .
C2 C 0.5533(4) 0.1297(2) 0.43284(18) 0.0373(6) Uani 1 1 d .
C3 C 0.4526(4) 0.2528(2) 0.56346(18) 0.0394(6) Uani 1 1 d .
C4 C 0.4502(4) 0.1311(2) 0.56669(18) 0.0385(6) Uani 1 1 d .
C5 C 0.5004(3) 0.0654(2) 0.49996(15) 0.0296(5) Uani 1 1 d .
C6 C 0.0255(3) 0.1663(2) 0.39656(17) 0.0397(6) Uani 1 1 d .
C7 C -0.0057(3) 0.1623(3) 0.47977(19) 0.0417(7) Uani 1 1 d .
C8 C 0.0535(5) 0.0611(3) 0.3519(2) 0.0547(8) Uani 1 1 d .
C9 C 0.0476(5) -0.0454(3) 0.3920(2) 0.0555(8) Uani 1 1 d .
C10 C 0.0138(3) -0.0526(3) 0.47713(18) 0.0395(6) Uani 1 1 d .
N1 N 0.5034(2) 0.31445(18) 0.49868(12) 0.0306(5) Uani 1 1 d .
O1 O 0.5982(3) 0.50057(16) 0.62973(13) 0.0368(4) Uani 1 1 d .
O2 O 0.2513(3) 0.48721(18) 0.52991(16) 0.0443(5) Uani 1 1 d D
O3 O 0.1886(3) 0.31087(17) 0.30802(13) 0.0498(5) Uani 1 1 d .
O4 O 0.0040(3) 0.39454(17) 0.40247(13) 0.0502(5) Uani 1 1 d .
O5 O -0.1207(3) 0.2957(2) 0.27195(14) 0.0623(6) Uani 1 1 d .
O6 O 0.8144(3) 0.3241(2) 0.67827(16) 0.0639(6) Uani 1 1 d D
H12 H 0.779(4) 0.290(3) 0.7202(15) 0.077 Uiso 1 1 d D
H13 H 0.9173(17) 0.344(3) 0.693(2) 0.077 Uiso 1 1 d D
O7 O 1.1502(4) 0.3947(3) 0.7268(2) 0.1100(12) Uani 1 1 d D
H14 H 1.176(3) 0.426(3) 0.6816(14) 0.132 Uiso 1 1 d D
H15 H 1.231(5) 0.338(3) 0.737(3) 0.132 Uiso 1 1 d D
S1 S 0.02353(9) 0.30156(6) 0.34032(4) 0.0402(2) Uani 1 1 d .
Ni1 Ni 0.5000 0.5000 0.5000 0.02737(16) Uani 1 2 d S
H1 H 0.674(3) 0.447(3) 0.6472(19) 0.055(10) Uiso 1 1 d D
H2 H 0.656(5) 0.565(4) 0.645(2) 0.081(13) Uiso 1 1 d .
H3 H 0.177(4) 0.458(3) 0.495(2) 0.059(11) Uiso 1 1 d .
H4 H 0.186(5) 0.534(4) 0.553(3) 0.117(17) Uiso 1 1 d D
H5 H 0.591(3) 0.295(2) 0.3894(18) 0.038(7) Uiso 1 1 d .
H6 H 0.587(4) 0.090(3) 0.3861(19) 0.049(8) Uiso 1 1 d .
H7 H 0.417(4) 0.095(2) 0.6146(18) 0.043(8) Uiso 1 1 d .
H8 H 0.412(3) 0.296(2) 0.6070(18) 0.037(7) Uiso 1 1 d .
H9 H -0.023(3) 0.227(3) 0.5121(16) 0.037(8) Uiso 1 1 d .
H10 H 0.072(4) 0.073(3) 0.293(2) 0.082(12) Uiso 1 1 d .
H11 H 0.079(5) -0.117(3) 0.361(2) 0.091(12) Uiso 1 1 d .

loop_
_atom_site_aniso_label
_atom_site_aniso_U_11
_atom_site_aniso_U_22
_atom_site_aniso_U_33
_atom_site_aniso_U_23
_atom_site_aniso_U_13
_atom_site_aniso_U_12
C1 0.0521(16) 0.0182(12) 0.0434(15) 0.0024(11) 0.0141(13) 0.0022(12)
C2 0.0523(16) 0.0192(12) 0.0426(15) -0.0005(11) 0.0149(13) 0.0040(11)
C3 0.0583(17) 0.0193(12) 0.0439(16) -0.0050(11) 0.0184(13) -0.0011(12)
C4 0.0598(17) 0.0189(12) 0.0397(15) 0.0008(11) 0.0175(13) -0.0028(12)
C5 0.0312(12) 0.0160(12) 0.0408(14) -0.0009(10) 0.0027(10) 0.0003(9)
C6 0.0376(14) 0.0374(15) 0.0430(16) -0.0107(12) 0.0023(11) -0.0023(12)
C7 0.0476(16) 0.0321(15) 0.0456(16) -0.0135(12) 0.0077(13) 0.0002(12)
C8 0.079(2) 0.0401(17) 0.0480(19) -0.0079(15) 0.0194(17) 0.0034(16)
C9 0.080(2) 0.0368(16) 0.053(2) -0.0128(15) 0.0222(17) 0.0044(17)
C10 0.0416(14) 0.0335(15) 0.0435(15) -0.0089(12) 0.0062(12) 0.0014(12)
N1 0.0371(11) 0.0143(9) 0.0405(12) -0.0007(8) 0.0058(9) 0.0011(8)
O1 0.0463(11) 0.0225(10) 0.0403(11) 0.0008(8) 0.0014(9) 0.0003(9)
O2 0.0357(11) 0.0372(11) 0.0615(14) -0.0136(10) 0.0121(10) -0.0018(9)
O3 0.0492(12) 0.0359(11) 0.0677(14) -0.0130(10) 0.0192(10) -0.0069(9)
O4 0.0543(12) 0.0370(11) 0.0610(13) -0.0130(10) 0.0141(10) 0.0047(9)
O5 0.0580(13) 0.0639(15) 0.0593(13) 0.0063(11) -0.0118(11) -0.0111(11)
O6 0.0667(15) 0.0487(14) 0.0749(16) 0.0186(12) 0.0057(13) 0.0091(12)
O7 0.0690(18) 0.135(3) 0.125(3) 0.067(2) 0.0125(17) 0.0290(17)
S1 0.0393(4) 0.0334(4) 0.0472(4) -0.0071(3) 0.0039(3) -0.0013(3)
Ni1 0.0331(3) 0.0127(2) 0.0367(3) -0.00069(16) 0.00611(18) 0.00047(16)

loop_
_atom_type_symbol
_atom_type_description
_atom_type_scat_dispersion_real
_atom_type_scat_dispersion_imag
_atom_type_scat_source
C C 0.0033 0.0016 'International Tables Vol C Tables 4.2.6.8 and 6.1.1.4'
H H 0.0000 0.0000 'International Tables Vol C Tables 4.2.6.8 and 6.1.1.4'
N N 0.0061 0.0033 'International Tables Vol C Tables 4.2.6.8 and 6.1.1.4'
O O 0.0106 0.0060 'International Tables Vol C Tables 4.2.6.8 and 6.1.1.4'
S S 0.1246 0.1234 'International Tables Vol C Tables 4.2.6.8 and 6.1.1.4'
Ni Ni 0.3393 1.1124 'International Tables Vol C Tables 4.2.6.8 and 6.1.1.4'

loop_
_geom_angle_atom_site_label_1
_geom_angle_atom_site_label_2
_geom_angle_atom_site_label_3
_geom_angle
_geom_angle_site_symmetry_1
_geom_angle_site_symmetry_3
N1 C1 C2 123.5(2) . .
C1 C2 C5 120.3(2) . .
N1 C3 C4 123.8(2) . .
C3 C4 C5 120.1(2) . .
C4 C5 C2 116.0(2) . .
C4 C5 C5 122.3(3) . 3_656
C2 C5 C5 121.7(3) . 3_656
C7 C6 C8 120.5(3) . .
C7 C6 S1 121.1(2) . .
C8 C6 S1 118.3(2) . .
C6 C7 C10 120.7(3) . 3_556
C9 C8 C6 119.9(3) . .
C8 C9 C10 120.9(3) . .
C9 C10 C10 119.7(4) . 3_556
C9 C10 C7 122.1(3) . 3_556
C10 C10 C7 118.1(3) 3_556 3_556
C1 N1 C3 116.3(2) . .
C1 N1 Ni1 123.13(16) . .
C3 N1 Ni1 120.55(16) . .
O5 S1 O4 112.63(13) . .
O5 S1 O3 112.60(13) . .
O4 S1 O3 111.25(12) . .
O5 S1 C6 106.36(13) . .
O4 S1 C6 106.64(12) . .
O3 S1 C6 106.88(12) . .
O1 Ni1 O1 180.0 . 3_666
O1 Ni1 O2 89.52(9) . 3_666
O1 Ni1 O2 90.48(9) 3_666 3_666
O1 Ni1 O2 90.48(9) . .
O1 Ni1 O2 89.52(9) 3_666 .
O2 Ni1 O2 180.0 3_666 .
O1 Ni1 N1 90.53(7) . .
O1 Ni1 N1 89.47(7) 3_666 .
O2 Ni1 N1 93.08(7) 3_666 .
O2 Ni1 N1 86.92(7) . .
O1 Ni1 N1 89.47(7) . 3_666
O1 Ni1 N1 90.53(7) 3_666 3_666
O2 Ni1 N1 86.92(7) 3_666 3_666
O2 Ni1 N1 93.08(7) . 3_666
N1 Ni1 N1 180.0 . 3_666

loop_
_geom_bond_atom_site_label_1
_geom_bond_atom_site_label_2
_geom_bond_distance
_geom_bond_site_symmetry_2
C1 N1 1.328(3) .
C1 C2 1.381(3) .
C2 C5 1.389(3) .
C3 N1 1.338(3) .
C3 C4 1.377(3) .
C4 C5 1.384(3) .
C5 C5 1.478(5) 3_656
C6 C7 1.361(4) .
C6 C8 1.412(4) .
C6 S1 1.764(3) .
C7 C10 1.418(4) 3_556
C8 C9 1.362(5) .
C9 C10 1.399(4) .
C10 C10 1.420(5) 3_556
C10 C7 1.418(4) 3_556
N1 Ni1 2.098(2) .
O1 Ni1 2.069(2) .
O2 Ni1 2.071(2) .
O3 S1 1.456(2) .
O4 S1 1.4557(18) .
O5 S1 1.444(2) .
Ni1 O1 2.069(2) 3_666
Ni1 O2 2.071(2) 3_666
Ni1 N1 2.098(2) 3_666
